data_4306034
loop_
_publ_author_name
'Xiao-Dan Zheng'
'Long Jiang'
'Xiao-Long Feng'
'Tong-Bu Lu'

_publ_section_title
;
The Supramolecular Isomerism Based on Argentophilic Interactions: The
Construction of Helical Chains with Defined Right-Handed and Left-Handed
Helicity
;
_journal_name_full 'Inorganic Chemistry'
_journal_page_first 10858
_journal_page_last 10865
_journal_paper_doi 10.1021/ic8009578
_journal_volume 47
_journal_year 2008
_chemical_formula_sum 'C20 H38 Ag2 N8 Ni O'
_chemical_formula_weight 681.03
_chemical_name_systematic
; 
 ? 
;
_space_group_IT_number 29
_symmetry_cell_setting orthorhombic
_symmetry_space_group_name_Hall 'P 2c -2ac'
_symmetry_space_group_name_H-M 'P c a 21'
_atom_sites_solution_hydrogens geom
_atom_sites_solution_primary direct
_atom_sites_solution_secondary difmap
_audit_creation_method SHELXL-97
_cell_angle_alpha 90.00
_cell_angle_beta 90.00
_cell_angle_gamma 90.00
_cell_formula_units_Z 4
_cell_length_a 12.744(3)
_cell_length_b 12.330(3)
_cell_length_c 17.508(4)
_cell_measurement_reflns_used 3124
_cell_measurement_temperature 173(2)
_cell_measurement_theta_max 27.54
_cell_measurement_theta_min 3.47
_cell_volume 2751.1(11)
_computing_cell_refinement 'Bruker SMART'
_computing_data_collection 'Bruker SMART'
_computing_data_reduction 'Bruker SAINT'
_computing_molecular_graphics 'Bruker SHELXTL'
_computing_publication_material 'Bruker SHELXTL'
_computing_structure_refinement 'SHELXL-97 (Sheldrick, 1997)'
_computing_structure_solution 'SHELXS-97 (Sheldrick, 1990)'
_diffrn_ambient_temperature 173(2)
_diffrn_measured_fraction_theta_full 0.993
_diffrn_measured_fraction_theta_max 0.993
_diffrn_measurement_device_type 'CCD area detector'
_diffrn_measurement_method 'phi and omega scans'
_diffrn_radiation_monochromator graphite
_diffrn_radiation_source 'fine-focus sealed tube'
_diffrn_radiation_type MoK\a
_diffrn_radiation_wavelength 0.71073
_diffrn_reflns_av_R_equivalents 0.0592
_diffrn_reflns_av_sigmaI/netI 0.0873
_diffrn_reflns_limit_h_max 16
_diffrn_reflns_limit_h_min -9
_diffrn_reflns_limit_k_max 15
_diffrn_reflns_limit_k_min -15
_diffrn_reflns_limit_l_max 19
_diffrn_reflns_limit_l_min -22
_diffrn_reflns_number 13160
_diffrn_reflns_theta_full 27.03
_diffrn_reflns_theta_max 27.03
_diffrn_reflns_theta_min 1.65
_diffrn_standards_decay_% 0
_diffrn_standards_interval_count 0
_diffrn_standards_interval_time 0
_diffrn_standards_number 0
_exptl_absorpt_coefficient_mu 2.113
_exptl_absorpt_correction_T_max 0.7023
_exptl_absorpt_correction_T_min 0.5086
_exptl_absorpt_correction_type multi-scan
_exptl_absorpt_process_details 'SADABS (Sheldrick, 1996)'
_exptl_crystal_colour purple
_exptl_crystal_density_diffrn 1.644
_exptl_crystal_density_method 'not measured'
_exptl_crystal_description block
_exptl_crystal_F_000 1376
_exptl_crystal_size_max 0.37
_exptl_crystal_size_mid 0.32
_exptl_crystal_size_min 0.18
_refine_diff_density_max 0.862
_refine_diff_density_min -0.547
_refine_diff_density_rms 0.145
_refine_ls_abs_structure_details 'Flack H D (1983), Acta Cryst. A39, 876-881'
_refine_ls_abs_structure_Flack 0.06(3)
_refine_ls_extinction_method none
_refine_ls_goodness_of_fit_ref 1.059
_refine_ls_hydrogen_treatment constr
_refine_ls_matrix_type full
_refine_ls_number_parameters 295
_refine_ls_number_reflns 5677
_refine_ls_number_restraints 1
_refine_ls_restrained_S_all 1.059
_refine_ls_R_factor_all 0.0838
_refine_ls_R_factor_gt 0.0453
_refine_ls_shift/su_max 0.001
_refine_ls_shift/su_mean 0.000
_refine_ls_structure_factor_coef Fsqd
_refine_ls_weighting_details 'calc w=1/[\s^2^(Fo^2^)+(0.0498P)^2^+0.0000P] where P=(Fo^2^+2Fc^2^)/3'
_refine_ls_weighting_scheme calc
_refine_ls_wR_factor_gt 0.0922
_refine_ls_wR_factor_ref 0.1175
_reflns_number_gt 3956
_reflns_number_total 5677
_reflns_threshold_expression >2sigma(I)
_cod_data_source_file ic8009578_si_002_1.cif
_cod_data_source_block 1
_cod_depositor_comments
;
The following automatic conversions were performed:
'_symmetry_cell_setting' value 'Orthorhombic' changed to 'orthorhombic'
according to '/home/saulius/struct/CIF-dictionaries/cif_core.dic'
dictionary named 'cif_core.dic' version 2.4.1 from 2010-06-29.

Automatic conversion script
Id: cif_fix_enum 1527 2010-12-29 10:47:43Z saulius 
;
_cod_original_cell_volume 2751.3(12)
_cod_database_code 4306034

loop_
_symmetry_equiv_pos_as_xyz
'x, y, z'
'-x, -y, z+1/2'
'x+1/2, -y, z'
'-x+1/2, y, z+1/2'

loop_
_atom_site_label
_atom_site_type_symbol
_atom_site_fract_x
_atom_site_fract_y
_atom_site_fract_z
_atom_site_U_iso_or_equiv
_atom_site_adp_type
_atom_site_occupancy
_atom_site_symmetry_multiplicity
_atom_site_calc_flag
_atom_site_refinement_flags
_atom_site_disorder_assembly
_atom_site_disorder_group
Ag1 Ag 0.03611(5) 0.77523(6) 0.51282(4) 0.03476(18) Uani 1 1 d . . .
Ag2 Ag 0.47852(5) 1.20209(5) 0.68103(3) 0.03559(19) Uani 1 1 d . . .
C1 C 0.3824(7) 0.5825(7) 0.6419(5) 0.032(2) Uani 1 1 d . . .
H1A H 0.3340 0.5269 0.6624 0.038 Uiso 1 1 calc R . .
H1B H 0.4550 0.5608 0.6548 0.038 Uiso 1 1 calc R . .
C2 C 0.3703(7) 0.5895(7) 0.5556(5) 0.031(2) Uani 1 1 d . . .
H2A H 0.3871 0.5185 0.5321 0.037 Uiso 1 1 calc R . .
H2B H 0.2970 0.6083 0.5424 0.037 Uiso 1 1 calc R . .
C3 C 0.4282(7) 0.6894(7) 0.4421(5) 0.0289(19) Uani 1 1 d . . .
H3 H 0.3570 0.7208 0.4327 0.035 Uiso 1 1 calc R . .
C4 C 0.4376(9) 0.5824(9) 0.3978(5) 0.046(3) Uani 1 1 d . . .
H4A H 0.5048 0.5478 0.4099 0.069 Uiso 1 1 calc R . .
H4B H 0.4340 0.5971 0.3428 0.069 Uiso 1 1 calc R . .
H4C H 0.3800 0.5340 0.4124 0.069 Uiso 1 1 calc R . .
C5 C 0.5094(8) 0.7663(8) 0.4112(6) 0.038(2) Uani 1 1 d . . .
H5A H 0.5065 0.7617 0.3548 0.045 Uiso 1 1 calc R . .
H5B H 0.5789 0.7384 0.4269 0.045 Uiso 1 1 calc R . .
C6 C 0.5054(7) 0.8896(7) 0.4330(4) 0.034(2) Uani 1 1 d . . .
C7 C 0.4012(7) 0.9418(8) 0.4115(5) 0.044(2) Uani 1 1 d . . .
H7A H 0.3440 0.9053 0.4387 0.066 Uiso 1 1 calc R . .
H7B H 0.3901 0.9351 0.3563 0.066 Uiso 1 1 calc R . .
H7C H 0.4023 1.0187 0.4256 0.066 Uiso 1 1 calc R . .
C8 C 0.5926(8) 0.9464(9) 0.3893(5) 0.047(3) Uani 1 1 d . . .
H8A H 0.5957 1.0227 0.4048 0.071 Uiso 1 1 calc R . .
H8B H 0.5784 0.9420 0.3344 0.071 Uiso 1 1 calc R . .
H8C H 0.6598 0.9112 0.4005 0.071 Uiso 1 1 calc R . .
C9 C 0.6300(7) 0.8820(8) 0.5421(4) 0.033(2) Uani 1 1 d . . .
H9A H 0.6748 0.9413 0.5224 0.040 Uiso 1 1 calc R . .
H9B H 0.6557 0.8130 0.5201 0.040 Uiso 1 1 calc R . .
C10 C 0.6389(6) 0.8773(9) 0.6286(5) 0.042(3) Uani 1 1 d . . .
H10A H 0.7123 0.8614 0.6434 0.051 Uiso 1 1 calc R . .
H10B H 0.6192 0.9483 0.6508 0.051 Uiso 1 1 calc R . .
C11 C 0.5642(7) 0.7933(8) 0.7450(5) 0.039(2) Uani 1 1 d . . .
H11 H 0.5301 0.8618 0.7628 0.047 Uiso 1 1 calc R . .
C12 C 0.6758(8) 0.7847(11) 0.7794(7) 0.072(4) Uani 1 1 d . . .
H12A H 0.6707 0.7746 0.8348 0.107 Uiso 1 1 calc R . .
H12B H 0.7149 0.8514 0.7684 0.107 Uiso 1 1 calc R . .
H12C H 0.7124 0.7227 0.7567 0.107 Uiso 1 1 calc R . .
C13 C 0.5020(7) 0.6950(9) 0.7745(6) 0.041(3) Uani 1 1 d . . .
H13A H 0.5317 0.6291 0.7504 0.049 Uiso 1 1 calc R . .
H13B H 0.5145 0.6890 0.8301 0.049 Uiso 1 1 calc R . .
C14 C 0.3836(7) 0.6941(7) 0.7613(5) 0.031(2) Uani 1 1 d . . .
C15 C 0.3263(7) 0.7900(8) 0.7941(5) 0.041(2) Uani 1 1 d . . .
H15A H 0.3440 0.7975 0.8483 0.062 Uiso 1 1 calc R . .
H15B H 0.2505 0.7791 0.7886 0.062 Uiso 1 1 calc R . .
H15C H 0.3472 0.8558 0.7667 0.062 Uiso 1 1 calc R . .
C16 C 0.3398(7) 0.5909(8) 0.8026(5) 0.041(2) Uani 1 1 d . . .
H16A H 0.3462 0.6001 0.8580 0.062 Uiso 1 1 calc R . .
H16B H 0.3801 0.5271 0.7865 0.062 Uiso 1 1 calc R . .
H16C H 0.2659 0.5809 0.7890 0.062 Uiso 1 1 calc R . .
C17 C 0.1869(7) 0.8171(7) 0.5382(5) 0.030(2) Uani 1 1 d . . .
C18 C -0.1131(7) 0.7202(8) 0.4901(5) 0.038(2) Uani 1 1 d . . .
C19 C 0.4186(6) 1.0479(7) 0.6687(5) 0.032(2) Uani 1 1 d . . .
C20 C 0.5625(6) 1.3468(7) 0.6833(5) 0.0288(18) Uani 1 1 d . . .
O1W O 0.6484(6) 0.5950(6) 0.5754(5) 0.073(3) Uani 1 1 d . . .
H1D H 0.7065 0.6037 0.5519 0.109 Uiso 1 1 d R . .
H1E H 0.6544 0.5415 0.6082 0.109 Uiso 1 1 d R . .
N1 N 0.3585(5) 0.6892(5) 0.6769(4) 0.0244(14) Uani 1 1 d . . .
H1C H 0.2861 0.6972 0.6734 0.029 Uiso 1 1 calc R . .
N2 N 0.4423(5) 0.6733(5) 0.5262(4) 0.0245(15) Uani 1 1 d . . .
H2C H 0.5101 0.6473 0.5334 0.029 Uiso 1 1 calc R . .
N3 N 0.5194(5) 0.9005(5) 0.5174(4) 0.0273(14) Uani 1 1 d . . .
H3A H 0.5059 0.9731 0.5281 0.033 Uiso 1 1 calc R . .
N4 N 0.5689(6) 0.7921(6) 0.6581(4) 0.0349(18) Uani 1 1 d . . .
H4D H 0.5976 0.7259 0.6437 0.042 Uiso 1 1 calc R . .
N5 N 0.2727(7) 0.8275(6) 0.5552(4) 0.0326(17) Uani 1 1 d . . .
N6 N -0.1937(6) 0.6803(7) 0.4818(5) 0.052(2) Uani 1 1 d . . .
N7 N 0.4038(5) 0.9593(6) 0.6551(4) 0.0314(18) Uani 1 1 d . . .
N8 N 0.6132(6) 1.4198(6) 0.6773(5) 0.0424(18) Uani 1 1 d . . .
Ni1 Ni 0.42448(9) 0.80889(8) 0.59900(6) 0.0232(2) Uani 1 1 d . . .

loop_
_atom_site_aniso_label
_atom_site_aniso_U_11
_atom_site_aniso_U_22
_atom_site_aniso_U_33
_atom_site_aniso_U_23
_atom_site_aniso_U_13
_atom_site_aniso_U_12
Ag1 0.0285(3) 0.0425(4) 0.0332(4) 0.0017(4) -0.0012(4) 0.0005(3)
Ag2 0.0481(4) 0.0245(3) 0.0342(4) -0.0025(3) 0.0048(4) -0.0057(3)
C1 0.030(5) 0.023(5) 0.042(5) 0.002(4) 0.004(4) -0.004(4)
C2 0.044(5) 0.014(5) 0.034(5) -0.006(4) -0.001(4) -0.001(4)
C3 0.041(5) 0.028(5) 0.018(4) 0.004(4) 0.002(4) 0.002(4)
C4 0.077(8) 0.041(6) 0.021(5) -0.008(4) 0.010(5) -0.014(6)
C5 0.050(6) 0.044(6) 0.019(5) -0.011(4) -0.005(4) -0.004(5)
C6 0.049(5) 0.032(5) 0.020(5) 0.006(4) 0.004(4) -0.003(4)
C7 0.057(6) 0.040(6) 0.034(5) 0.012(5) -0.007(5) 0.000(5)
C8 0.069(7) 0.040(6) 0.032(6) 0.003(4) 0.010(5) -0.017(6)
C9 0.038(5) 0.029(5) 0.032(5) -0.001(4) 0.013(4) -0.005(4)
C10 0.013(4) 0.064(8) 0.050(6) 0.018(5) 0.003(4) -0.007(4)
C11 0.030(5) 0.059(7) 0.027(5) 0.002(4) -0.001(4) -0.015(5)
C12 0.044(6) 0.106(11) 0.065(8) 0.032(7) -0.025(6) -0.034(7)
C13 0.033(5) 0.053(7) 0.036(6) 0.009(5) -0.010(4) -0.011(4)
C14 0.032(5) 0.029(5) 0.032(5) 0.008(4) -0.003(4) -0.002(4)
C15 0.053(6) 0.044(6) 0.027(5) -0.005(4) 0.005(4) -0.011(5)
C16 0.038(6) 0.059(7) 0.026(5) 0.010(5) 0.003(4) -0.011(5)
C17 0.031(5) 0.023(5) 0.037(5) 0.000(4) -0.003(4) -0.001(4)
C18 0.034(5) 0.047(6) 0.032(5) 0.013(4) 0.002(4) 0.016(5)
C19 0.036(5) 0.026(5) 0.032(5) -0.005(4) -0.004(4) 0.000(4)
C20 0.037(5) 0.027(4) 0.023(4) -0.001(4) 0.001(4) 0.002(4)
O1W 0.051(4) 0.054(5) 0.113(7) 0.045(5) 0.038(5) 0.024(4)
N1 0.025(3) 0.027(4) 0.022(3) 0.001(3) -0.002(3) -0.001(3)
N2 0.027(3) 0.024(3) 0.023(4) -0.002(3) -0.004(3) 0.001(3)
N3 0.039(4) 0.017(3) 0.025(4) 0.003(3) -0.001(4) 0.001(3)
N4 0.029(4) 0.042(5) 0.034(5) 0.005(3) -0.003(3) -0.006(4)
N5 0.035(4) 0.030(5) 0.032(4) -0.003(3) -0.002(3) 0.003(4)
N6 0.031(5) 0.047(6) 0.078(7) 0.012(4) 0.006(4) -0.003(4)
N7 0.038(4) 0.024(4) 0.032(4) -0.001(3) 0.003(3) -0.001(3)
N8 0.036(4) 0.034(5) 0.057(5) 0.000(4) 0.008(5) -0.002(4)
Ni1 0.0251(6) 0.0211(5) 0.0235(5) -0.0013(5) -0.0004(4) -0.0015(5)

loop_
_atom_type_symbol
_atom_type_description
_atom_type_scat_dispersion_real
_atom_type_scat_dispersion_imag
_atom_type_scat_source
C C 0.0033 0.0016 'International Tables Vol C Tables 4.2.6.8 and 6.1.1.4'
H H 0.0000 0.0000 'International Tables Vol C Tables 4.2.6.8 and 6.1.1.4'
N N 0.0061 0.0033 'International Tables Vol C Tables 4.2.6.8 and 6.1.1.4'
O O 0.0106 0.0060 'International Tables Vol C Tables 4.2.6.8 and 6.1.1.4'
Ni Ni 0.3393 1.1124 'International Tables Vol C Tables 4.2.6.8 and 6.1.1.4'
Ag Ag -0.8971 1.1015 'International Tables Vol C Tables 4.2.6.8 and 6.1.1.4'

loop_
_geom_angle_atom_site_label_1
_geom_angle_atom_site_label_2
_geom_angle_atom_site_label_3
_geom_angle
_geom_angle_site_symmetry_1
_geom_angle_site_symmetry_3
_geom_angle_publ_flag
C17 Ag1 C18 175.2(4) . . ?
C17 Ag1 Ag2 89.6(2) . 3_475 ?
C18 Ag1 Ag2 89.7(2) . 3_475 ?
C19 Ag2 C20 169.7(3) . . ?
C19 Ag2 Ag1 94.2(2) . 3_575 ?
C20 Ag2 Ag1 79.4(2) . 3_575 ?
N1 C1 C2 109.9(7) . . ?
N2 C2 C1 108.9(7) . . ?
N2 C3 C5 110.8(7) . . ?
N2 C3 C4 112.0(7) . . ?
C5 C3 C4 107.9(7) . . ?
C3 C5 C6 120.1(8) . . ?
N3 C6 C8 111.7(7) . . ?
N3 C6 C7 108.1(7) . . ?
C8 C6 C7 108.5(8) . . ?
N3 C6 C5 108.9(7) . . ?
C8 C6 C5 107.5(7) . . ?
C7 C6 C5 112.2(7) . . ?
N3 C9 C10 111.4(7) . . ?
N4 C10 C9 109.3(8) . . ?
N4 C11 C13 110.4(7) . . ?
N4 C11 C12 110.6(8) . . ?
C13 C11 C12 106.8(8) . . ?
C14 C13 C11 117.7(8) . . ?
C15 C14 N1 107.6(7) . . ?
C15 C14 C13 114.6(8) . . ?
N1 C14 C13 110.9(7) . . ?
C15 C14 C16 106.8(8) . . ?
N1 C14 C16 110.1(7) . . ?
C13 C14 C16 106.8(7) . . ?
N5 C17 Ag1 171.6(8) . . ?
N6 C18 Ag1 173.0(8) . . ?
N7 C19 Ag2 166.6(8) . . ?
N8 C20 Ag2 171.9(8) . . ?
C1 N1 C14 113.3(6) . . ?
C1 N1 Ni1 105.3(5) . . ?
C14 N1 Ni1 120.2(5) . . ?
C2 N2 C3 111.2(6) . . ?
C2 N2 Ni1 106.1(5) . . ?
C3 N2 Ni1 118.4(5) . . ?
C9 N3 C6 112.7(6) . . ?
C9 N3 Ni1 104.7(5) . . ?
C6 N3 Ni1 122.3(5) . . ?
C10 N4 C11 111.6(7) . . ?
C10 N4 Ni1 106.6(5) . . ?
C11 N4 Ni1 116.9(5) . . ?
C17 N5 Ni1 165.7(7) . . ?
C19 N7 Ni1 157.1(7) . . ?
N5 Ni1 N2 88.0(3) . . ?
N5 Ni1 N7 87.7(3) . . ?
N2 Ni1 N7 170.6(3) . . ?
N5 Ni1 N4 172.3(3) . . ?
N2 Ni1 N4 97.1(3) . . ?
N7 Ni1 N4 88.1(3) . . ?
N5 Ni1 N1 87.0(3) . . ?
N2 Ni1 N1 83.3(2) . . ?
N7 Ni1 N1 104.8(3) . . ?
N4 Ni1 N1 87.9(3) . . ?
N5 Ni1 N3 102.4(3) . . ?
N2 Ni1 N3 87.5(2) . . ?
N7 Ni1 N3 85.4(2) . . ?
N4 Ni1 N3 83.6(3) . . ?
N1 Ni1 N3 166.6(2) . . ?

loop_
_geom_bond_atom_site_label_1
_geom_bond_atom_site_label_2
_geom_bond_distance
_geom_bond_site_symmetry_2
_geom_bond_publ_flag
Ag1 C17 2.039(9) . ?
Ag1 C18 2.057(10) . ?
Ag1 Ag2 3.0481(12) 3_475 ?
Ag2 C19 2.060(9) . ?
Ag2 C20 2.080(9) . ?
Ag2 Ag1 3.0481(12) 3_575 ?
C1 N1 1.483(10) . ?
C1 C2 1.521(11) . ?
C2 N2 1.474(10) . ?
C3 N2 1.498(11) . ?
C3 C5 1.504(13) . ?
C3 C4 1.535(12) . ?
C5 C6 1.568(13) . ?
C6 N3 1.495(11) . ?
C6 C8 1.520(12) . ?
C6 C7 1.524(12) . ?
C9 N3 1.492(10) . ?
C9 C10 1.520(11) . ?
C10 N4 1.472(11) . ?
C11 N4 1.522(12) . ?
C11 C13 1.538(13) . ?
C11 C12 1.548(12) . ?
C13 C14 1.527(12) . ?
C14 C15 1.503(12) . ?
C14 N1 1.512(11) . ?
C14 C16 1.566(11) . ?
C17 N5 1.140(10) . ?
C18 N6 1.148(11) . ?
C19 N7 1.135(10) . ?
C20 N8 1.113(10) . ?
N1 Ni1 2.178(6) . ?
N2 Ni1 2.115(6) . ?
N3 Ni1 2.186(6) . ?
N4 Ni1 2.122(7) . ?
N5 Ni1 2.093(8) . ?
N7 Ni1 2.115(7) . ?

loop_
_geom_hbond_atom_site_label_D
_geom_hbond_atom_site_label_H
_geom_hbond_atom_site_label_A
_geom_hbond_distance_DH
_geom_hbond_distance_HA
_geom_hbond_distance_DA
_geom_hbond_angle_DHA
_geom_hbond_site_symmetry_A
O1W H1D N6 0.85 2.00 2.801(10) 154.8 1_655
O1W H1E N8 0.88 2.00 2.838(10) 159.7 1_545
N2 H2C O1W 0.93 2.02 2.927(10) 166.4 .
N4 H4D O1W 0.93 2.11 3.006(11) 161.1 .

loop_
_geom_torsion_atom_site_label_1
_geom_torsion_atom_site_label_2
_geom_torsion_atom_site_label_3
_geom_torsion_atom_site_label_4
_geom_torsion
_geom_torsion_site_symmetry_1
_geom_torsion_site_symmetry_2
_geom_torsion_site_symmetry_3
_geom_torsion_site_symmetry_4
_geom_torsion_publ_flag
N1 C1 C2 N2 58.9(9) . . . . ?
N2 C3 C5 C6 -69.3(10) . . . . ?
C4 C3 C5 C6 167.8(8) . . . . ?
C3 C5 C6 N3 62.3(10) . . . . ?
C3 C5 C6 C8 -176.5(8) . . . . ?
C3 C5 C6 C7 -57.2(11) . . . . ?
N3 C9 C10 N4 56.6(10) . . . . ?
N4 C11 C13 C14 -70.7(11) . . . . ?
C12 C11 C13 C14 169.0(9) . . . . ?
C11 C13 C14 C15 -57.3(11) . . . . ?
C11 C13 C14 N1 64.7(11) . . . . ?
C11 C13 C14 C16 -175.4(8) . . . . ?
C18 Ag1 C17 N5 -1(8) . . . . ?
Ag2 Ag1 C17 N5 80(5) 3_475 . . . ?
C17 Ag1 C18 N6 14(10) . . . . ?
Ag2 Ag1 C18 N6 -67(7) 3_475 . . . ?
C20 Ag2 C19 N7 0(5) . . . . ?
Ag1 Ag2 C19 N7 51(3) 3_575 . . . ?
C19 Ag2 C20 N8 26(7) . . . . ?
Ag1 Ag2 C20 N8 -26(6) 3_575 . . . ?
C2 C1 N1 C14 -171.7(7) . . . . ?
C2 C1 N1 Ni1 -38.4(8) . . . . ?
C15 C14 N1 C1 -162.6(7) . . . . ?
C13 C14 N1 C1 71.4(9) . . . . ?
C16 C14 N1 C1 -46.6(9) . . . . ?
C15 C14 N1 Ni1 71.7(7) . . . . ?
C13 C14 N1 Ni1 -54.3(9) . . . . ?
C16 C14 N1 Ni1 -172.2(5) . . . . ?
C1 C2 N2 C3 -175.9(7) . . . . ?
C1 C2 N2 Ni1 -45.9(8) . . . . ?
C5 C3 N2 C2 -174.1(7) . . . . ?
C4 C3 N2 C2 -53.6(9) . . . . ?
C5 C3 N2 Ni1 62.7(8) . . . . ?
C4 C3 N2 Ni1 -176.8(6) . . . . ?
C10 C9 N3 C6 -171.7(7) . . . . ?
C10 C9 N3 Ni1 -36.7(8) . . . . ?
C8 C6 N3 C9 -44.1(10) . . . . ?
C7 C6 N3 C9 -163.4(7) . . . . ?
C5 C6 N3 C9 74.5(8) . . . . ?
C8 C6 N3 Ni1 -170.2(6) . . . . ?
C7 C6 N3 Ni1 70.5(8) . . . . ?
C5 C6 N3 Ni1 -51.6(8) . . . . ?
C9 C10 N4 C11 -172.8(8) . . . . ?
C9 C10 N4 Ni1 -44.1(9) . . . . ?
C13 C11 N4 C10 -172.8(8) . . . . ?
C12 C11 N4 C10 -54.9(11) . . . . ?
C13 C11 N4 Ni1 64.2(9) . . . . ?
C12 C11 N4 Ni1 -177.9(7) . . . . ?
Ag1 C17 N5 Ni1 -12(8) . . . . ?
Ag2 C19 N7 Ni1 -20(5) . . . . ?
C17 N5 Ni1 N2 64(3) . . . . ?
C17 N5 Ni1 N7 -125(3) . . . . ?
C17 N5 Ni1 N4 -68(4) . . . . ?
C17 N5 Ni1 N1 -20(3) . . . . ?
C17 N5 Ni1 N3 151(3) . . . . ?
C2 N2 Ni1 N5 -68.0(5) . . . . ?
C3 N2 Ni1 N5 57.7(6) . . . . ?
C2 N2 Ni1 N7 -130.3(15) . . . . ?
C3 N2 Ni1 N7 -4.6(19) . . . . ?
C2 N2 Ni1 N4 106.3(5) . . . . ?
C3 N2 Ni1 N4 -128.0(6) . . . . ?
C2 N2 Ni1 N1 19.2(5) . . . . ?
C3 N2 Ni1 N1 144.9(6) . . . . ?
C2 N2 Ni1 N3 -170.5(5) . . . . ?
C3 N2 Ni1 N3 -44.8(6) . . . . ?
C19 N7 Ni1 N5 -114.8(18) . . . . ?
C19 N7 Ni1 N2 -52(3) . . . . ?
C19 N7 Ni1 N4 71.6(18) . . . . ?
C19 N7 Ni1 N1 159.0(18) . . . . ?
C19 N7 Ni1 N3 -12.1(18) . . . . ?
C10 N4 Ni1 N5 -123(2) . . . . ?
C11 N4 Ni1 N5 2(3) . . . . ?
C10 N4 Ni1 N2 105.4(6) . . . . ?
C11 N4 Ni1 N2 -129.1(6) . . . . ?
C10 N4 Ni1 N7 -66.8(6) . . . . ?
C11 N4 Ni1 N7 58.7(7) . . . . ?
C10 N4 Ni1 N1 -171.6(6) . . . . ?
C11 N4 Ni1 N1 -46.1(6) . . . . ?
C10 N4 Ni1 N3 18.8(6) . . . . ?
C11 N4 Ni1 N3 144.3(7) . . . . ?
C1 N1 Ni1 N5 98.9(5) . . . . ?
C14 N1 Ni1 N5 -131.8(6) . . . . ?
C1 N1 Ni1 N2 10.5(5) . . . . ?
C14 N1 Ni1 N2 139.9(6) . . . . ?
C1 N1 Ni1 N7 -174.3(5) . . . . ?
C14 N1 Ni1 N7 -45.0(6) . . . . ?
C1 N1 Ni1 N4 -86.9(5) . . . . ?
C14 N1 Ni1 N4 42.4(6) . . . . ?
C1 N1 Ni1 N3 -36.0(13) . . . . ?
C14 N1 Ni1 N3 93.3(12) . . . . ?
C9 N3 Ni1 N5 -175.2(5) . . . . ?
C6 N3 Ni1 N5 -45.7(6) . . . . ?
C9 N3 Ni1 N2 -87.8(5) . . . . ?
C6 N3 Ni1 N2 41.7(6) . . . . ?
C9 N3 Ni1 N7 98.2(5) . . . . ?
C6 N3 Ni1 N7 -132.2(6) . . . . ?
C9 N3 Ni1 N4 9.6(5) . . . . ?
C6 N3 Ni1 N4 139.2(6) . . . . ?
C9 N3 Ni1 N1 -41.6(13) . . . . ?
C6 N3 Ni1 N1 88.0(12) . . . . ?
